data_7019785
loop_
_publ_author_name
'Brown, Christopher C.'
'Stephan, Douglas W.'

_publ_section_title
;
 Rearrangements of phosphinoimines to phosphine-imines in ruthenium
 chelate complexes.
;
_journal_issue 31
_journal_name_full 'Dalton transactions (Cambridge, England : 2003)'
_journal_page_first 9431
_journal_page_last 9438
_journal_paper_doi 10.1039/c2dt30505d
_journal_volume 41
_journal_year 2012
_chemical_formula_sum 'C49 H40 Cl2 N P2 Ru'
_chemical_formula_weight 876.73
_chemical_name_systematic
;
?
;
_space_group_IT_number 19
_symmetry_cell_setting orthorhombic
_symmetry_space_group_name_Hall 'P 2ac 2ab'
_symmetry_space_group_name_H-M 'P 21 21 21'
_atom_sites_solution_hydrogens geom
_atom_sites_solution_primary direct
_atom_sites_solution_secondary difmap
_audit_creation_method SHELXL-97
_cell_angle_alpha 90.00
_cell_angle_beta 90.00
_cell_angle_gamma 90.00
_cell_formula_units_Z 4
_cell_length_a 12.1208(5)
_cell_length_b 14.9206(6)
_cell_length_c 22.2574(8)
_cell_measurement_temperature 150(2)
_cell_volume 4025.2(3)
_computing_cell_refinement 'Bruker SAINT'
_computing_data_collection 'Bruker APEX2'
_computing_data_reduction 'Bruker SAINT'
_computing_molecular_graphics 'Bruker SHELXTL'
_computing_publication_material 'Bruker SHELXTL'
_computing_structure_refinement 'SHELXL-97 (Sheldrick, 1997)'
_computing_structure_solution 'SHELXS-97 (Sheldrick, 1990)'
_diffrn_ambient_temperature 150(2)
_diffrn_measured_fraction_theta_full 0.999
_diffrn_measured_fraction_theta_max 0.999
_diffrn_radiation_monochromator graphite
_diffrn_radiation_source 'fine-focus sealed tube'
_diffrn_radiation_type MoK\a
_diffrn_radiation_wavelength 0.71073
_diffrn_reflns_av_R_equivalents 0.0396
_diffrn_reflns_av_sigmaI/netI 0.0461
_diffrn_reflns_limit_h_max 17
_diffrn_reflns_limit_h_min -18
_diffrn_reflns_limit_k_max 21
_diffrn_reflns_limit_k_min -23
_diffrn_reflns_limit_l_max 33
_diffrn_reflns_limit_l_min -34
_diffrn_reflns_number 68210
_diffrn_reflns_theta_full 33.78
_diffrn_reflns_theta_max 33.78
_diffrn_reflns_theta_min 1.64
_exptl_absorpt_coefficient_mu 0.638
_exptl_absorpt_correction_T_max 0.7467
_exptl_absorpt_correction_T_min 0.6610
_exptl_absorpt_correction_type multi-scan
_exptl_absorpt_process_details SADABS
_exptl_crystal_colour orange
_exptl_crystal_density_diffrn 1.447
_exptl_crystal_density_method 'not measured'
_exptl_crystal_description block
_exptl_crystal_F_000 1796
_exptl_crystal_size_max 0.22
_exptl_crystal_size_mid 0.20
_exptl_crystal_size_min 0.17
_refine_diff_density_max 0.572
_refine_diff_density_min -0.517
_refine_diff_density_rms 0.069
_refine_ls_abs_structure_details 'Flack H D (1983), Acta Cryst. A39, 876-881'
_refine_ls_abs_structure_Flack 0.018(12)
_refine_ls_extinction_method none
_refine_ls_goodness_of_fit_ref 1.025
_refine_ls_hydrogen_treatment mixed
_refine_ls_matrix_type full
_refine_ls_number_parameters 500
_refine_ls_number_reflns 16116
_refine_ls_number_restraints 0
_refine_ls_restrained_S_all 1.025
_refine_ls_R_factor_all 0.0414
_refine_ls_R_factor_gt 0.0321
_refine_ls_shift/su_max 0.001
_refine_ls_shift/su_mean 0.000
_refine_ls_structure_factor_coef Fsqd
_refine_ls_weighting_details 'calc w=1/[\s^2^(Fo^2^)+(0.0265P)^2^+0.3864P] where P=(Fo^2^+2Fc^2^)/3'
_refine_ls_weighting_scheme calc
_refine_ls_wR_factor_gt 0.0612
_refine_ls_wR_factor_ref 0.0640
_reflns_number_gt 14219
_reflns_number_total 16116
_reflns_threshold_expression >2sigma(I)
_cod_data_source_file c2dt30505d.txt
_cod_data_source_block ccb057_0m
_cod_original_sg_symbol_H-M P2(1)2(1)2(1)
_cod_database_code 7019785

loop_
_symmetry_equiv_pos_as_xyz
'x, y, z'
'x+1/2, -y+1/2, -z'
'-x, y+1/2, -z+1/2'
'-x+1/2, -y, z+1/2'

loop_
_atom_site_label
_atom_site_type_symbol
_atom_site_fract_x
_atom_site_fract_y
_atom_site_fract_z
_atom_site_U_iso_or_equiv
_atom_site_adp_type
_atom_site_occupancy
_atom_site_symmetry_multiplicity
_atom_site_calc_flag
_atom_site_refinement_flags
Ru1 Ru 0.887360(10) 0.538877(8) 0.904186(5) 0.01435(3) Uani 1 1 d .
P1 P 0.69352(3) 0.54316(3) 0.928441(17) 0.01527(7) Uani 1 1 d .
P2 P 1.07780(3) 0.53187(3) 0.878027(18) 0.01708(8) Uani 1 1 d .
N1 N 0.92478(11) 0.53836(10) 0.99387(6) 0.0180(2) Uani 1 1 d .
C1 C 0.92893(13) 0.46436(12) 1.02364(7) 0.0202(3) Uani 1 1 d .
C2 C 0.90622(15) 0.38619(11) 0.98748(8) 0.0226(3) Uani 1 1 d .
C3 C 0.90169(19) 0.29905(13) 1.00905(9) 0.0362(5) Uani 1 1 d .
H3 H 0.9097 0.2876 1.0508 0.043 Uiso 1 1 calc R
C4 C 0.8855(2) 0.22885(13) 0.96938(11) 0.0433(5) Uani 1 1 d .
H4 H 0.8809 0.1690 0.9838 0.052 Uiso 1 1 calc R
C5 C 0.87611(18) 0.24649(12) 0.90868(10) 0.0378(5) Uani 1 1 d .
H5 H 0.8677 0.1980 0.8814 0.045 Uiso 1 1 calc R
C6 C 0.87872(16) 0.33352(11) 0.88665(8) 0.0264(4) Uani 1 1 d .
H6 H 0.8717 0.3438 0.8447 0.032 Uiso 1 1 calc R
C7 C 0.89154(15) 0.40616(10) 0.92581(7) 0.0203(3) Uani 1 1 d .
C8 C 0.96187(15) 0.46106(12) 1.08800(7) 0.0229(3) Uani 1 1 d .
C9 C 0.88451(19) 0.45217(15) 1.13301(8) 0.0377(4) Uani 1 1 d .
H9 H 0.8084 0.4479 1.1233 0.045 Uiso 1 1 calc R
C10 C 0.9185(2) 0.44945(16) 1.19308(9) 0.0438(6) Uani 1 1 d .
H10 H 0.8655 0.4451 1.2244 0.053 Uiso 1 1 calc R
C11 C 1.0286(2) 0.45321(16) 1.20624(9) 0.0424(5) Uani 1 1 d .
H11 H 1.0516 0.4503 1.2470 0.051 Uiso 1 1 calc R
C12 C 1.1062(2) 0.46111(16) 1.16204(9) 0.0424(5) Uani 1 1 d .
H12 H 1.1823 0.4634 1.1721 0.051 Uiso 1 1 calc R
C13 C 1.07308(16) 0.46579(14) 1.10234(8) 0.0321(4) Uani 1 1 d .
H13 H 1.1265 0.4722 1.0714 0.038 Uiso 1 1 calc R
C14 C 0.61770(14) 0.64294(10) 0.90341(7) 0.0174(3) Uani 1 1 d .
C15 C 0.52579(14) 0.67340(12) 0.93501(8) 0.0218(3) Uani 1 1 d .
H15 H 0.5032 0.6433 0.9705 0.026 Uiso 1 1 calc R
C16 C 0.46699(15) 0.74744(12) 0.91493(8) 0.0261(4) Uani 1 1 d .
H16 H 0.4043 0.7677 0.9367 0.031 Uiso 1 1 calc R
C17 C 0.49952(16) 0.79185(13) 0.86328(9) 0.0294(4) Uani 1 1 d .
H17 H 0.4599 0.8430 0.8499 0.035 Uiso 1 1 calc R
C18 C 0.59030(15) 0.76137(12) 0.83115(8) 0.0272(4) Uani 1 1 d .
H18 H 0.6122 0.7914 0.7955 0.033 Uiso 1 1 calc R
C19 C 0.64912(14) 0.68718(12) 0.85101(7) 0.0215(3) Uani 1 1 d .
H19 H 0.7110 0.6665 0.8288 0.026 Uiso 1 1 calc R
C20 C 0.60946(14) 0.45191(11) 0.89829(7) 0.0209(3) Uani 1 1 d .
C21 C 0.63341(15) 0.36271(12) 0.91313(8) 0.0264(4) Uani 1 1 d .
H21 H 0.6892 0.3499 0.9418 0.032 Uiso 1 1 calc R
C22 C 0.57646(18) 0.29358(13) 0.88633(10) 0.0350(5) Uani 1 1 d .
H22 H 0.5952 0.2334 0.8959 0.042 Uiso 1 1 calc R
C23 C 0.4928(2) 0.31013(15) 0.84585(10) 0.0397(5) Uani 1 1 d .
H23 H 0.4543 0.2618 0.8276 0.048 Uiso 1 1 calc R
C24 C 0.4656(2) 0.39678(16) 0.83210(9) 0.0411(5) Uani 1 1 d .
H24 H 0.4068 0.4086 0.8050 0.049 Uiso 1 1 calc R
C25 C 0.52417(17) 0.46804(14) 0.85779(8) 0.0308(4) Uani 1 1 d .
H25 H 0.5055 0.5279 0.8475 0.037 Uiso 1 1 calc R
C26 C 0.66444(13) 0.54434(12) 1.00951(7) 0.0183(3) Uani 1 1 d .
C27 C 0.69525(15) 0.62158(13) 1.04078(8) 0.0243(4) Uani 1 1 d .
H27 H 0.7336 0.6680 1.0204 0.029 Uiso 1 1 calc R
C28 C 0.67052(17) 0.63136(13) 1.10118(8) 0.0318(4) Uani 1 1 d .
H28 H 0.6905 0.6848 1.1217 0.038 Uiso 1 1 calc R
C29 C 0.61642(18) 0.56308(14) 1.13184(8) 0.0339(4) Uani 1 1 d .
H29 H 0.5990 0.5698 1.1732 0.041 Uiso 1 1 calc R
C30 C 0.58826(16) 0.48556(13) 1.10172(8) 0.0299(4) Uani 1 1 d .
H30 H 0.5523 0.4384 1.1226 0.036 Uiso 1 1 calc R
C31 C 0.61233(15) 0.47591(11) 1.04054(7) 0.0224(3) Uani 1 1 d .
H31 H 0.5928 0.4222 1.0202 0.027 Uiso 1 1 calc R
C32 C 1.13178(13) 0.61675(12) 0.82654(7) 0.0206(3) Uani 1 1 d .
C33 C 1.24633(15) 0.62749(13) 0.82068(8) 0.0250(4) Uani 1 1 d .
H33 H 1.2948 0.5898 0.8428 0.030 Uiso 1 1 calc R
C34 C 1.28906(16) 0.69238(14) 0.78303(8) 0.0299(4) Uani 1 1 d .
H34 H 1.3667 0.6984 0.7788 0.036 Uiso 1 1 calc R
C35 C 1.22000(17) 0.74813(15) 0.75170(9) 0.0341(5) Uani 1 1 d .
H35 H 1.2496 0.7934 0.7264 0.041 Uiso 1 1 calc R
C36 C 1.10708(18) 0.73819(15) 0.75715(9) 0.0367(5) Uani 1 1 d .
H36 H 1.0594 0.7767 0.7352 0.044 Uiso 1 1 calc R
C37 C 1.06266(16) 0.67321(14) 0.79400(8) 0.0291(4) Uani 1 1 d .
H37 H 0.9849 0.6670 0.7971 0.035 Uiso 1 1 calc R
C38 C 1.17207(13) 0.54792(11) 0.94173(7) 0.0184(3) Uani 1 1 d .
C39 C 1.15330(14) 0.62369(12) 0.97736(7) 0.0202(3) Uani 1 1 d .
H39 H 1.0926 0.6618 0.9688 0.024 Uiso 1 1 calc R
C40 C 1.22242(15) 0.64356(12) 1.02501(8) 0.0237(4) Uani 1 1 d .
H40 H 1.2084 0.6947 1.0493 0.028 Uiso 1 1 calc R
C41 C 1.31211(15) 0.58888(12) 1.03740(8) 0.0258(4) Uani 1 1 d .
H41 H 1.3593 0.6021 1.0703 0.031 Uiso 1 1 calc R
C42 C 1.33237(16) 0.51564(12) 1.00195(9) 0.0288(4) Uani 1 1 d .
H42 H 1.3944 0.4787 1.0101 0.035 Uiso 1 1 calc R
C43 C 1.26271(15) 0.49476(12) 0.95402(9) 0.0254(4) Uani 1 1 d .
H43 H 1.2776 0.4438 0.9297 0.031 Uiso 1 1 calc R
C44 C 1.12169(15) 0.42729(11) 0.84245(8) 0.0237(3) Uani 1 1 d .
C45 C 1.13502(16) 0.42257(14) 0.78033(9) 0.0313(4) Uani 1 1 d .
H45 H 1.1245 0.4745 0.7563 0.038 Uiso 1 1 calc R
C46 C 1.16386(18) 0.34120(17) 0.75342(11) 0.0435(6) Uani 1 1 d .
H46 H 1.1718 0.3382 0.7110 0.052 Uiso 1 1 calc R
C47 C 1.18074(18) 0.26603(16) 0.78703(12) 0.0431(6) Uani 1 1 d .
H47 H 1.2020 0.2115 0.7683 0.052 Uiso 1 1 calc R
C48 C 1.16663(18) 0.26970(14) 0.84885(11) 0.0390(5) Uani 1 1 d .
H48 H 1.1779 0.2174 0.8724 0.047 Uiso 1 1 calc R
C49 C 1.13602(15) 0.34951(12) 0.87659(10) 0.0294(4) Uani 1 1 d .
H49 H 1.1248 0.3511 0.9188 0.035 Uiso 1 1 calc R
Cl2 Cl 0.84203(4) 0.51798(3) 0.802148(18) 0.02544(9) Uani 1 1 d .
Cl1 Cl 0.89740(3) 0.70080(2) 0.913701(17) 0.02045(8) Uani 1 1 d .
H100 H 0.9430(19) 0.5833(14) 1.0143(9) 0.029(6) Uiso 1 1 d .

loop_
_atom_site_aniso_label
_atom_site_aniso_U_11
_atom_site_aniso_U_22
_atom_site_aniso_U_33
_atom_site_aniso_U_23
_atom_site_aniso_U_13
_atom_site_aniso_U_12
Ru1 0.01418(5) 0.01545(5) 0.01341(5) -0.00123(4) -0.00004(4) 0.00127(5)
P1 0.01424(17) 0.01635(18) 0.01522(16) -0.00050(16) 0.00024(13) -0.00026(16)
P2 0.01443(17) 0.01895(19) 0.01786(18) -0.00306(16) 0.00075(14) 0.00161(16)
N1 0.0174(6) 0.0185(6) 0.0179(6) 0.0007(6) -0.0003(5) -0.0001(6)
C1 0.0181(7) 0.0215(8) 0.0209(7) 0.0024(7) -0.0016(6) 0.0007(7)
C2 0.0233(9) 0.0176(7) 0.0269(8) 0.0020(6) -0.0045(7) 0.0015(7)
C3 0.0448(13) 0.0247(9) 0.0390(10) 0.0100(8) -0.0094(10) 0.0008(10)
C4 0.0531(14) 0.0158(8) 0.0610(14) 0.0053(9) -0.0105(13) 0.0007(10)
C5 0.0402(12) 0.0195(8) 0.0536(12) -0.0115(9) -0.0048(11) 0.0020(8)
C6 0.0252(9) 0.0224(8) 0.0314(8) -0.0086(7) 0.0002(8) 0.0013(8)
C7 0.0169(7) 0.0185(7) 0.0254(7) -0.0008(6) -0.0023(7) 0.0022(7)
C8 0.0285(8) 0.0203(7) 0.0199(7) 0.0036(7) -0.0041(6) 0.0007(7)
C9 0.0328(10) 0.0530(13) 0.0272(9) 0.0073(9) 0.0016(8) 0.0052(12)
C10 0.0529(14) 0.0538(14) 0.0249(9) 0.0083(9) 0.0067(9) 0.0094(12)
C11 0.0642(15) 0.0404(12) 0.0225(9) 0.0008(9) -0.0096(9) 0.0117(12)
C12 0.0421(12) 0.0504(12) 0.0346(10) 0.0014(10) -0.0191(10) -0.0012(13)
C13 0.0291(9) 0.0414(11) 0.0258(9) 0.0043(9) -0.0059(7) -0.0025(9)
C14 0.0150(6) 0.0179(6) 0.0193(6) -0.0016(6) -0.0019(7) 0.0000(6)
C15 0.0177(8) 0.0237(8) 0.0239(8) -0.0011(7) -0.0007(6) -0.0018(7)
C16 0.0182(8) 0.0278(9) 0.0322(10) -0.0057(7) -0.0027(7) 0.0048(7)
C17 0.0254(10) 0.0242(9) 0.0385(10) 0.0030(8) -0.0103(8) 0.0049(8)
C18 0.0247(10) 0.0298(9) 0.0271(9) 0.0084(7) -0.0057(7) 0.0014(7)
C19 0.0199(8) 0.0240(8) 0.0207(7) 0.0009(6) -0.0015(6) 0.0014(7)
C20 0.0202(7) 0.0225(7) 0.0202(7) -0.0036(6) 0.0033(7) -0.0041(7)
C21 0.0223(9) 0.0235(8) 0.0333(10) -0.0009(7) 0.0024(7) -0.0019(6)
C22 0.0367(11) 0.0214(9) 0.0470(12) -0.0051(8) 0.0100(9) -0.0069(8)
C23 0.0474(13) 0.0335(11) 0.0382(11) -0.0104(9) 0.0033(10) -0.0231(10)
C24 0.0481(13) 0.0417(13) 0.0336(11) -0.0009(9) -0.0157(10) -0.0170(11)
C25 0.0374(10) 0.0277(10) 0.0272(9) 0.0012(8) -0.0101(7) -0.0077(9)
C26 0.0155(7) 0.0219(8) 0.0174(7) 0.0005(6) 0.0001(5) -0.0003(7)
C27 0.0270(9) 0.0255(9) 0.0204(8) -0.0015(7) 0.0015(7) -0.0029(8)
C28 0.0389(11) 0.0343(10) 0.0222(9) -0.0063(8) -0.0009(8) 0.0017(9)
C29 0.0329(10) 0.0497(12) 0.0192(8) 0.0005(7) 0.0039(8) 0.0043(10)
C30 0.0268(9) 0.0381(10) 0.0247(9) 0.0084(7) 0.0053(7) -0.0011(7)
C31 0.0178(7) 0.0265(8) 0.0228(7) 0.0023(6) 0.0008(7) -0.0005(8)
C32 0.0172(8) 0.0252(8) 0.0193(7) -0.0028(6) 0.0031(6) -0.0007(7)
C33 0.0197(8) 0.0265(9) 0.0288(9) -0.0003(7) 0.0006(7) -0.0003(7)
C34 0.0214(9) 0.0407(11) 0.0276(9) -0.0025(8) 0.0042(7) -0.0067(8)
C35 0.0314(11) 0.0450(12) 0.0258(10) 0.0112(8) 0.0053(8) -0.0044(9)
C36 0.0277(10) 0.0527(12) 0.0297(9) 0.0196(9) 0.0034(9) 0.0016(10)
C37 0.0215(9) 0.0424(11) 0.0234(9) 0.0067(8) 0.0018(7) -0.0008(8)
C38 0.0149(7) 0.0184(8) 0.0217(7) -0.0008(6) -0.0005(5) -0.0001(6)
C39 0.0169(7) 0.0201(8) 0.0236(8) -0.0015(6) -0.0001(6) 0.0018(7)
C40 0.0214(9) 0.0237(8) 0.0260(8) -0.0029(7) -0.0029(7) -0.0025(7)
C41 0.0226(9) 0.0239(9) 0.0310(9) 0.0017(7) -0.0091(7) -0.0057(7)
C42 0.0207(9) 0.0209(9) 0.0449(11) 0.0035(8) -0.0118(8) 0.0024(7)
C43 0.0213(9) 0.0198(8) 0.0351(10) -0.0032(7) -0.0040(7) 0.0039(7)
C44 0.0165(8) 0.0236(8) 0.0309(9) -0.0097(7) 0.0021(7) 0.0024(7)
C45 0.0252(10) 0.0358(10) 0.0330(10) -0.0135(8) 0.0037(8) -0.0001(8)
C46 0.0298(11) 0.0560(15) 0.0447(12) -0.0299(11) 0.0065(10) 0.0005(10)
C47 0.0263(10) 0.0356(12) 0.0676(16) -0.0303(11) 0.0041(10) 0.0043(9)
C48 0.0258(10) 0.0246(10) 0.0667(15) -0.0136(10) 0.0006(10) 0.0042(8)
C49 0.0213(9) 0.0237(9) 0.0431(11) -0.0091(8) 0.0017(8) 0.0023(7)
Cl2 0.0243(2) 0.0352(2) 0.01682(17) -0.00578(15) -0.00220(15) 0.00184(18)
Cl1 0.01949(18) 0.01666(16) 0.02520(18) 0.00037(13) -0.00002(16) 0.00161(15)

loop_
_atom_type_symbol
_atom_type_description
_atom_type_scat_dispersion_real
_atom_type_scat_dispersion_imag
_atom_type_scat_source
C C 0.0033 0.0016 'International Tables Vol C Tables 4.2.6.8 and 6.1.1.4'
H H 0.0000 0.0000 'International Tables Vol C Tables 4.2.6.8 and 6.1.1.4'
N N 0.0061 0.0033 'International Tables Vol C Tables 4.2.6.8 and 6.1.1.4'
P P 0.1023 0.0942 'International Tables Vol C Tables 4.2.6.8 and 6.1.1.4'
Cl Cl 0.1484 0.1585 'International Tables Vol C Tables 4.2.6.8 and 6.1.1.4'
Ru Ru -1.2594 0.8363 'International Tables Vol C Tables 4.2.6.8 and 6.1.1.4'

loop_
_geom_angle_atom_site_label_1
_geom_angle_atom_site_label_2
_geom_angle_atom_site_label_3
_geom_angle
C7 Ru1 N1 76.15(6)
C7 Ru1 Cl2 96.01(5)
N1 Ru1 Cl2 172.14(5)
C7 Ru1 P2 89.48(5)
N1 Ru1 P2 91.35(4)
Cl2 Ru1 P2 89.116(15)
C7 Ru1 P1 89.84(5)
N1 Ru1 P1 89.87(4)
Cl2 Ru1 P1 89.548(15)
P2 Ru1 P1 178.429(16)
C7 Ru1 Cl1 160.85(5)
N1 Ru1 Cl1 84.70(5)
Cl2 Ru1 Cl1 103.138(15)
P2 Ru1 Cl1 90.941(15)
P1 Ru1 Cl1 90.167(15)
C20 P1 C14 102.33(7)
C20 P1 C26 105.10(8)
C14 P1 C26 101.19(7)
C20 P1 Ru1 116.17(6)
C14 P1 Ru1 116.18(5)
C26 P1 Ru1 114.00(5)
C44 P2 C32 102.44(8)
C44 P2 C38 105.34(8)
C32 P2 C38 99.83(8)
C44 P2 Ru1 115.15(6)
C32 P2 Ru1 117.99(5)
C38 P2 Ru1 114.10(5)
C1 N1 Ru1 120.88(12)
C1 N1 H100 113.2(14)
Ru1 N1 H100 125.8(14)
N1 C1 C2 113.46(14)
N1 C1 C8 122.26(16)
C2 C1 C8 124.14(15)
C3 C2 C7 121.86(16)
C3 C2 C1 124.88(16)
C7 C2 C1 113.23(14)
C4 C3 C2 119.62(18)
C4 C3 H3 120.2
C2 C3 H3 120.2
C5 C4 C3 119.44(18)
C5 C4 H4 120.3
C3 C4 H4 120.3
C4 C5 C6 121.46(18)
C4 C5 H5 119.3
C6 C5 H5 119.3
C5 C6 C7 120.46(18)
C5 C6 H6 119.8
C7 C6 H6 119.8
C6 C7 C2 117.05(15)
C6 C7 Ru1 127.06(13)
C2 C7 Ru1 115.88(12)
C9 C8 C13 119.91(16)
C9 C8 C1 121.36(16)
C13 C8 C1 118.73(15)
C8 C9 C10 119.8(2)
C8 C9 H9 120.1
C10 C9 H9 120.1
C11 C10 C9 119.4(2)
C11 C10 H10 120.3
C9 C10 H10 120.3
C12 C11 C10 121.41(19)
C12 C11 H11 119.3
C10 C11 H11 119.3
C11 C12 C13 119.6(2)
C11 C12 H12 120.2
C13 C12 H12 120.2
C8 C13 C12 119.87(19)
C8 C13 H13 120.1
C12 C13 H13 120.1
C19 C14 C15 119.11(15)
C19 C14 P1 120.09(13)
C15 C14 P1 120.76(13)
C16 C15 C14 120.49(17)
C16 C15 H15 119.8
C14 C15 H15 119.8
C17 C16 C15 120.13(17)
C17 C16 H16 119.9
C15 C16 H16 119.9
C16 C17 C18 119.77(17)
C16 C17 H17 120.1
C18 C17 H17 120.1
C17 C18 C19 120.25(17)
C17 C18 H18 119.9
C19 C18 H18 119.9
C18 C19 C14 120.25(16)
C18 C19 H19 119.9
C14 C19 H19 119.9
C25 C20 C21 118.06(16)
C25 C20 P1 121.51(13)
C21 C20 P1 120.35(13)
C22 C21 C20 120.36(18)
C22 C21 H21 119.8
C20 C21 H21 119.8
C21 C22 C23 121.18(19)
C21 C22 H22 119.4
C23 C22 H22 119.4
C24 C23 C22 119.49(19)
C24 C23 H23 120.3
C22 C23 H23 120.3
C23 C24 C25 120.2(2)
C23 C24 H24 119.9
C25 C24 H24 119.9
C20 C25 C24 120.63(19)
C20 C25 H25 119.7
C24 C25 H25 119.7
C31 C26 C27 118.79(15)
C31 C26 P1 124.73(13)
C27 C26 P1 116.46(13)
C28 C27 C26 120.83(17)
C28 C27 H27 119.6
C26 C27 H27 119.6
C27 C28 C29 120.09(18)
C27 C28 H28 120.0
C29 C28 H28 120.0
C30 C29 C28 119.49(17)
C30 C29 H29 120.3
C28 C29 H29 120.3
C29 C30 C31 120.48(17)
C29 C30 H30 119.8
C31 C30 H30 119.8
C26 C31 C30 120.28(16)
C26 C31 H31 119.9
C30 C31 H31 119.9
C37 C32 C33 118.55(17)
C37 C32 P2 122.00(13)
C33 C32 P2 119.42(14)
C34 C33 C32 120.49(18)
C34 C33 H33 119.8
C32 C33 H33 119.8
C35 C34 C33 120.34(18)
C35 C34 H34 119.8
C33 C34 H34 119.8
C34 C35 C36 119.67(19)
C34 C35 H35 120.2
C36 C35 H35 120.2
C37 C36 C35 120.94(19)
C37 C36 H36 119.5
C35 C36 H36 119.5
C36 C37 C32 120.01(18)
C36 C37 H37 120.0
C32 C37 H37 120.0
C43 C38 C39 118.72(15)
C43 C38 P2 124.91(13)
C39 C38 P2 116.21(12)
C40 C39 C38 120.60(16)
C40 C39 H39 119.7
C38 C39 H39 119.7
C39 C40 C41 120.06(17)
C39 C40 H40 120.0
C41 C40 H40 120.0
C42 C41 C40 119.69(17)
C42 C41 H41 120.2
C40 C41 H41 120.2
C41 C42 C43 120.65(17)
C41 C42 H42 119.7
C43 C42 H42 119.7
C38 C43 C42 120.26(17)
C38 C43 H43 119.9
C42 C43 H43 119.9
C45 C44 C49 118.87(17)
C45 C44 P2 120.42(15)
C49 C44 P2 120.60(13)
C44 C45 C46 119.9(2)
C44 C45 H45 120.1
C46 C45 H45 120.1
C47 C46 C45 121.1(2)
C47 C46 H46 119.4
C45 C46 H46 119.4
C46 C47 C48 119.54(19)
C46 C47 H47 120.2
C48 C47 H47 120.2
C47 C48 C49 120.4(2)
C47 C48 H48 119.8
C49 C48 H48 119.8
C48 C49 C44 120.1(2)
C48 C49 H49 119.9
C44 C49 H49 119.9

loop_
_geom_bond_atom_site_label_1
_geom_bond_atom_site_label_2
_geom_bond_distance
Ru1 C7 2.0384(16)
Ru1 N1 2.0470(13)
Ru1 Cl2 2.3573(4)
Ru1 P2 2.3828(4)
Ru1 P1 2.4115(4)
Ru1 Cl1 2.4283(4)
P1 C20 1.8282(17)
P1 C14 1.8361(15)
P1 C26 1.8386(15)
P2 C44 1.8289(16)
P2 C32 1.8290(18)
P2 C38 1.8367(16)
N1 C1 1.289(2)
N1 H100 0.84(2)
C1 C2 1.443(2)
C1 C8 1.488(2)
C2 C3 1.387(2)
C2 C7 1.416(2)
C3 C4 1.384(3)
C3 H3 0.9500
C4 C5 1.381(3)
C4 H4 0.9500
C5 C6 1.388(3)
C5 H5 0.9500
C6 C7 1.399(2)
C6 H6 0.9500
C8 C9 1.379(3)
C8 C13 1.387(3)
C9 C10 1.400(3)
C9 H9 0.9500
C10 C11 1.368(3)
C10 H10 0.9500
C11 C12 1.366(3)
C11 H11 0.9500
C12 C13 1.390(3)
C12 H12 0.9500
C13 H13 0.9500
C14 C19 1.393(2)
C14 C15 1.394(2)
C15 C16 1.389(3)
C15 H15 0.9500
C16 C17 1.384(3)
C16 H16 0.9500
C17 C18 1.389(3)
C17 H17 0.9500
C18 C19 1.389(2)
C18 H18 0.9500
C19 H19 0.9500
C20 C25 1.393(2)
C20 C21 1.402(2)
C21 C22 1.377(3)
C21 H21 0.9500
C22 C23 1.379(3)
C22 H22 0.9500
C23 C24 1.369(3)
C23 H23 0.9500
C24 C25 1.401(3)
C24 H24 0.9500
C25 H25 0.9500
C26 C31 1.385(2)
C26 C27 1.397(2)
C27 C28 1.385(2)
C27 H27 0.9500
C28 C29 1.391(3)
C28 H28 0.9500
C29 C30 1.380(3)
C29 H29 0.9500
C30 C31 1.400(2)
C30 H30 0.9500
C31 H31 0.9500
C32 C37 1.391(3)
C32 C33 1.404(2)
C33 C34 1.381(3)
C33 H33 0.9500
C34 C35 1.371(3)
C34 H34 0.9500
C35 C36 1.382(3)
C35 H35 0.9500
C36 C37 1.379(3)
C36 H36 0.9500
C37 H37 0.9500
C38 C43 1.382(2)
C38 C39 1.400(2)
C39 C40 1.384(2)
C39 H39 0.9500
C40 C41 1.387(3)
C40 H40 0.9500
C41 C42 1.370(3)
C41 H41 0.9500
C42 C43 1.396(3)
C42 H42 0.9500
C43 H43 0.9500
C44 C45 1.394(3)
C44 C49 1.398(3)
C45 C46 1.398(3)
C45 H45 0.9500
C46 C47 1.364(4)
C46 H46 0.9500
C47 C48 1.388(3)
C47 H47 0.9500
C48 C49 1.392(3)
C48 H48 0.9500
C49 H49 0.9500
